data_7033336
loop_
_publ_author_name
'Ko, Nakeun'
'Hong, Jisu'
'Sung, Siyoung'
'Cordova, Kyle E.'
'Park, Hye Jeong'
'Yang, Jin Kuk'
'Kim, Jaheon'

_publ_section_title
;
 A significant enhancement of water vapour uptake at low pressure by
 amine-functionalization of UiO-67.
;
_journal_issue 5
_journal_name_full 'Dalton transactions (Cambridge, England : 2003)'
_journal_page_first 2047
_journal_page_last 2051
_journal_paper_doi 10.1039/c4dt02582b
_journal_volume 44
_journal_year 2015
_chemical_formula_sum 'C84 H60 O36 Zr6'
_chemical_formula_weight 2192.64
_chemical_name_systematic UiO-67
_chemical_properties_physical Moisture-sensitive
_space_group_IT_number 225
_symmetry_cell_setting cubic
_symmetry_space_group_name_Hall '-F 4 2 3'
_symmetry_space_group_name_H-M 'F m -3 m'
_atom_sites_solution_hydrogens geom
_atom_sites_solution_primary direct
_atom_sites_solution_secondary difmap
_audit_block_doi 10.5517/cc138fkc
_audit_creation_method SHELXL-97
_audit_update_record
;
2014-08-25 deposited with the CCDC.
2014-12-05 downloaded from the CCDC.
;
_cell_angle_alpha 90.00
_cell_angle_beta 90.00
_cell_angle_gamma 90.00
_cell_formula_units_Z 4
_cell_length_a 26.783(3)
_cell_length_b 26.783(3)
_cell_length_c 26.783(3)
_cell_measurement_temperature 100(2)
_cell_volume 19212(4)
_computing_cell_refinement HKL3000
_computing_data_collection 'PAL ADSC Quantum-210 ADX Program'
_computing_data_reduction HKL3000
_computing_molecular_graphics 'SHELXTL XP'
_computing_publication_material 'SHELXTL XCIF'
_computing_structure_refinement 'SHELXL-97 (Sheldrick, 1997)'
_computing_structure_solution 'SHELXS-97 (Sheldrick, 1990)'
_diffrn_ambient_temperature 100(2)
_diffrn_measured_fraction_theta_full 0.977
_diffrn_measured_fraction_theta_max 0.977
_diffrn_measurement_device_type 'ADSC Q210 CCD area detector'
_diffrn_measurement_method '\w scan'
_diffrn_radiation_monochromator graphite
_diffrn_radiation_source 'PLSII 2D bending magnet'
_diffrn_radiation_type synchrotron
_diffrn_radiation_wavelength 0.67000
_diffrn_reflns_av_R_equivalents 0.0176
_diffrn_reflns_av_sigmaI/netI 0.0169
_diffrn_reflns_limit_h_max 44
_diffrn_reflns_limit_h_min 2
_diffrn_reflns_limit_k_max 31
_diffrn_reflns_limit_k_min 0
_diffrn_reflns_limit_l_max 30
_diffrn_reflns_limit_l_min 0
_diffrn_reflns_number 3827
_diffrn_reflns_theta_full 33.58
_diffrn_reflns_theta_max 33.58
_diffrn_reflns_theta_min 2.03
_exptl_absorpt_coefficient_mu 1.736
_exptl_absorpt_correction_type none
_exptl_crystal_colour colourless
_exptl_crystal_density_diffrn 0.758
_exptl_crystal_density_method 'not measured'
_exptl_crystal_description octahedron
_exptl_crystal_F_000 4368
_exptl_crystal_preparation 'gas adsorption'
_exptl_crystal_recrystallization_method 'solvothermal reaction'
_exptl_crystal_size_max 0.10
_exptl_crystal_size_mid 0.10
_exptl_crystal_size_min 0.10
_platon_squeeze_details
;
;
_refine_diff_density_max 0.024
_refine_diff_density_min -0.024
_refine_diff_density_rms 0.003
_refine_ls_extinction_method none
_refine_ls_goodness_of_fit_ref 1.083
_refine_ls_hydrogen_treatment mixed
_refine_ls_matrix_type full
_refine_ls_number_parameters 54
_refine_ls_number_reflns 2222
_refine_ls_number_restraints 6
_refine_ls_restrained_S_all 1.082
_refine_ls_R_factor_all 0.0529
_refine_ls_R_factor_gt 0.0491
_refine_ls_shift/su_max 0.001
_refine_ls_shift/su_mean 0.000
_refine_ls_structure_factor_coef Fsqd
_refine_ls_weighting_details 'calc w=1/[\s^2^(Fo^2^)+(0.1514P)^2^+0.0094P] where P=(Fo^2^+2Fc^2^)/3'
_refine_ls_weighting_scheme calc
_refine_ls_wR_factor_gt 0.1845
_refine_ls_wR_factor_ref 0.1890
_reflns_number_gt 2015
_reflns_number_total 2222
_reflns_threshold_expression >2sigma(I)
_cod_data_source_file c4dt02582b2.cif
_cod_data_source_block uio67
_cod_depositor_comments 'Adding full bibliography for 7033336.cif.'
_cod_database_code 7033336

loop_
_symmetry_equiv_pos_as_xyz
'x, y, z'
'-x, -y, z'
'-x, y, -z'
'x, -y, -z'
'z, x, y'
'z, -x, -y'
'-z, -x, y'
'-z, x, -y'
'y, z, x'
'-y, z, -x'
'y, -z, -x'
'-y, -z, x'
'y, x, -z'
'-y, -x, -z'
'y, -x, z'
'-y, x, z'
'x, z, -y'
'-x, z, y'
'-x, -z, -y'
'x, -z, y'
'z, y, -x'
'z, -y, x'
'-z, y, x'
'-z, -y, -x'
'x, y+1/2, z+1/2'
'-x, -y+1/2, z+1/2'
'-x, y+1/2, -z+1/2'
'x, -y+1/2, -z+1/2'
'z, x+1/2, y+1/2'
'z, -x+1/2, -y+1/2'
'-z, -x+1/2, y+1/2'
'-z, x+1/2, -y+1/2'
'y, z+1/2, x+1/2'
'-y, z+1/2, -x+1/2'
'y, -z+1/2, -x+1/2'
'-y, -z+1/2, x+1/2'
'y, x+1/2, -z+1/2'
'-y, -x+1/2, -z+1/2'
'y, -x+1/2, z+1/2'
'-y, x+1/2, z+1/2'
'x, z+1/2, -y+1/2'
'-x, z+1/2, y+1/2'
'-x, -z+1/2, -y+1/2'
'x, -z+1/2, y+1/2'
'z, y+1/2, -x+1/2'
'z, -y+1/2, x+1/2'
'-z, y+1/2, x+1/2'
'-z, -y+1/2, -x+1/2'
'x+1/2, y, z+1/2'
'-x+1/2, -y, z+1/2'
'-x+1/2, y, -z+1/2'
'x+1/2, -y, -z+1/2'
'z+1/2, x, y+1/2'
'z+1/2, -x, -y+1/2'
'-z+1/2, -x, y+1/2'
'-z+1/2, x, -y+1/2'
'y+1/2, z, x+1/2'
'-y+1/2, z, -x+1/2'
'y+1/2, -z, -x+1/2'
'-y+1/2, -z, x+1/2'
'y+1/2, x, -z+1/2'
'-y+1/2, -x, -z+1/2'
'y+1/2, -x, z+1/2'
'-y+1/2, x, z+1/2'
'x+1/2, z, -y+1/2'
'-x+1/2, z, y+1/2'
'-x+1/2, -z, -y+1/2'
'x+1/2, -z, y+1/2'
'z+1/2, y, -x+1/2'
'z+1/2, -y, x+1/2'
'-z+1/2, y, x+1/2'
'-z+1/2, -y, -x+1/2'
'x+1/2, y+1/2, z'
'-x+1/2, -y+1/2, z'
'-x+1/2, y+1/2, -z'
'x+1/2, -y+1/2, -z'
'z+1/2, x+1/2, y'
'z+1/2, -x+1/2, -y'
'-z+1/2, -x+1/2, y'
'-z+1/2, x+1/2, -y'
'y+1/2, z+1/2, x'
'-y+1/2, z+1/2, -x'
'y+1/2, -z+1/2, -x'
'-y+1/2, -z+1/2, x'
'y+1/2, x+1/2, -z'
'-y+1/2, -x+1/2, -z'
'y+1/2, -x+1/2, z'
'-y+1/2, x+1/2, z'
'x+1/2, z+1/2, -y'
'-x+1/2, z+1/2, y'
'-x+1/2, -z+1/2, -y'
'x+1/2, -z+1/2, y'
'z+1/2, y+1/2, -x'
'z+1/2, -y+1/2, x'
'-z+1/2, y+1/2, x'
'-z+1/2, -y+1/2, -x'
'-x, -y, -z'
'x, y, -z'
'x, -y, z'
'-x, y, z'
'-z, -x, -y'
'-z, x, y'
'z, x, -y'
'z, -x, y'
'-y, -z, -x'
'y, -z, x'
'-y, z, x'
'y, z, -x'
'-y, -x, z'
'y, x, z'
'-y, x, -z'
'y, -x, -z'
'-x, -z, y'
'x, -z, -y'
'x, z, y'
'-x, z, -y'
'-z, -y, x'
'-z, y, -x'
'z, -y, -x'
'z, y, x'
'-x, -y+1/2, -z+1/2'
'x, y+1/2, -z+1/2'
'x, -y+1/2, z+1/2'
'-x, y+1/2, z+1/2'
'-z, -x+1/2, -y+1/2'
'-z, x+1/2, y+1/2'
'z, x+1/2, -y+1/2'
'z, -x+1/2, y+1/2'
'-y, -z+1/2, -x+1/2'
'y, -z+1/2, x+1/2'
'-y, z+1/2, x+1/2'
'y, z+1/2, -x+1/2'
'-y, -x+1/2, z+1/2'
'y, x+1/2, z+1/2'
'-y, x+1/2, -z+1/2'
'y, -x+1/2, -z+1/2'
'-x, -z+1/2, y+1/2'
'x, -z+1/2, -y+1/2'
'x, z+1/2, y+1/2'
'-x, z+1/2, -y+1/2'
'-z, -y+1/2, x+1/2'
'-z, y+1/2, -x+1/2'
'z, -y+1/2, -x+1/2'
'z, y+1/2, x+1/2'
'-x+1/2, -y, -z+1/2'
'x+1/2, y, -z+1/2'
'x+1/2, -y, z+1/2'
'-x+1/2, y, z+1/2'
'-z+1/2, -x, -y+1/2'
'-z+1/2, x, y+1/2'
'z+1/2, x, -y+1/2'
'z+1/2, -x, y+1/2'
'-y+1/2, -z, -x+1/2'
'y+1/2, -z, x+1/2'
'-y+1/2, z, x+1/2'
'y+1/2, z, -x+1/2'
'-y+1/2, -x, z+1/2'
'y+1/2, x, z+1/2'
'-y+1/2, x, -z+1/2'
'y+1/2, -x, -z+1/2'
'-x+1/2, -z, y+1/2'
'x+1/2, -z, -y+1/2'
'x+1/2, z, y+1/2'
'-x+1/2, z, -y+1/2'
'-z+1/2, -y, x+1/2'
'-z+1/2, y, -x+1/2'
'z+1/2, -y, -x+1/2'
'z+1/2, y, x+1/2'
'-x+1/2, -y+1/2, -z'
'x+1/2, y+1/2, -z'
'x+1/2, -y+1/2, z'
'-x+1/2, y+1/2, z'
'-z+1/2, -x+1/2, -y'
'-z+1/2, x+1/2, y'
'z+1/2, x+1/2, -y'
'z+1/2, -x+1/2, y'
'-y+1/2, -z+1/2, -x'
'y+1/2, -z+1/2, x'
'-y+1/2, z+1/2, x'
'y+1/2, z+1/2, -x'
'-y+1/2, -x+1/2, z'
'y+1/2, x+1/2, z'
'-y+1/2, x+1/2, -z'
'y+1/2, -x+1/2, -z'
'-x+1/2, -z+1/2, y'
'x+1/2, -z+1/2, -y'
'x+1/2, z+1/2, y'
'-x+1/2, z+1/2, -y'
'-z+1/2, -y+1/2, x'
'-z+1/2, y+1/2, -x'
'z+1/2, -y+1/2, -x'
'z+1/2, y+1/2, x'

loop_
_atom_site_label
_atom_site_type_symbol
_atom_site_fract_x
_atom_site_fract_y
_atom_site_fract_z
_atom_site_U_iso_or_equiv
_atom_site_adp_type
_atom_site_occupancy
_atom_site_symmetry_multiplicity
_atom_site_calc_flag
_atom_site_refinement_flags
_atom_site_disorder_assembly
_atom_site_disorder_group
Zr1 Zr 0.092117(10) 1.0000 0.0000 0.0278(5) Uani 1 8 d S . .
O1O O 0.03903(11) 0.96097(11) -0.03903(11) 0.0283(8) Uani 0.50 6 d SP . .
O1H O 0.05198(7) 0.94802(7) -0.05198(7) 0.0302(8) Uani 0.50 6 d SPD . .
H1 H 0.07009(7) 0.92991(7) -0.07009(7) 0.036 Uiso 0.50 6 d SPD . .
O2 O 0.13264(6) 1.0000 0.07238(7) 0.0440(6) Uani 1 2 d S . .
C1 C 0.11717(8) 1.0000 0.11717(8) 0.0459(8) Uani 1 4 d S . .
C2 C 0.15665(8) 1.0000 0.15665(8) 0.0615(11) Uani 1 4 d SD . .
C3 C 0.20552(16) 1.0116(3) 0.14379(16) 0.075(3) Uani 0.50 1 d PD . .
H3 H 0.2140 1.0195 0.1103 0.090 Uiso 0.50 1 calc PR . .
C4 C 0.24228(16) 1.0115(3) 0.18122(18) 0.098(4) Uani 0.50 1 d PD . .
H4 H 0.2758 1.0193 0.1728 0.118 Uiso 0.50 1 calc PR . .
C5 C 0.23033(11) 1.0000 0.23033(11) 0.085(2) Uani 1 4 d SD . .
O1W O 0.11175(13) 0.88825(13) -0.11175(13) 0.071(2) Uani 0.50 6 d SPD A 1
H1W H 0.14260(17) 0.8922(4) -0.1078(4) 0.085 Uiso 0.33 2 d SPD B 1

loop_
_atom_site_aniso_label
_atom_site_aniso_U_11
_atom_site_aniso_U_22
_atom_site_aniso_U_33
_atom_site_aniso_U_23
_atom_site_aniso_U_13
_atom_site_aniso_U_12
Zr1 0.0244(5) 0.0295(5) 0.0295(5) 0.000 0.000 0.000
O1O 0.0283(8) 0.0283(8) 0.0283(8) -0.0010(8) 0.0010(8) 0.0010(8)
O1H 0.0302(8) 0.0302(8) 0.0302(8) -0.0007(9) 0.0007(9) 0.0007(9)
O2 0.0381(8) 0.0529(10) 0.0409(8) 0.000 -0.0104(6) 0.000
C1 0.0410(9) 0.0557(18) 0.0410(9) 0.000 -0.0110(10) 0.000
C2 0.0401(10) 0.104(3) 0.0401(10) 0.000 -0.0134(12) 0.000
C3 0.0453(15) 0.131(9) 0.0482(16) 0.003(2) -0.0136(12) -0.015(2)
C4 0.0436(16) 0.200(14) 0.0511(18) 0.010(4) -0.0164(14) -0.016(4)
C5 0.0462(13) 0.163(6) 0.0462(13) 0.000 -0.0168(15) 0.000
O1W 0.071(2) 0.071(2) 0.071(2) -0.015(2) 0.015(2) 0.015(2)

loop_
_atom_type_symbol
_atom_type_description
_atom_type_scat_dispersion_real
_atom_type_scat_dispersion_imag
_atom_type_scat_source
C C 0.0030 0.0010 'International Tables Vol C Tables 4.2.6.8 and 6.1.1.4'
H H 0.0000 0.0000 'International Tables Vol C Tables 4.2.6.8 and 6.1.1.4'
O O 0.0100 0.0050 'International Tables Vol C Tables 4.2.6.8 and 6.1.1.4'
Zr Zr -2.8010 3.6010 'International Tables Vol C Tables 4.2.6.8 and 6.1.1.4'

loop_
_geom_angle_atom_site_label_1
_geom_angle_atom_site_label_2
_geom_angle_atom_site_label_3
_geom_angle
_geom_angle_site_symmetry_1
_geom_angle_site_symmetry_3
O1O Zr1 O1O 61.28(16) 99_575 .
O1O Zr1 O1O 92.2(3) 99_575 98
O1O Zr1 O1O 61.28(16) . 98
O1O Zr1 O1O 61.28(16) 99_575 4_575
O1O Zr1 O1O 92.2(3) . 4_575
O1O Zr1 O1O 61.28(16) 98 4_575
O1O Zr1 O2 141.56(3) 99_575 .
O1O Zr1 O2 141.56(3) . .
O1O Zr1 O2 83.91(12) 98 .
O1O Zr1 O2 83.91(12) 4_575 .
O1O Zr1 O2 83.91(12) 99_575 17_566
O1O Zr1 O2 141.56(3) . 17_566
O1O Zr1 O2 141.56(3) 98 17_566
O1O Zr1 O2 83.91(12) 4_575 17_566
O2 Zr1 O2 76.20(4) . 17_566
O1O Zr1 O2 141.56(3) 99_575 114_566
O1O Zr1 O2 83.91(12) . 114_566
O1O Zr1 O2 83.91(12) 98 114_566
O1O Zr1 O2 141.56(3) 4_575 114_566
O2 Zr1 O2 76.20(4) . 114_566
O2 Zr1 O2 121.52(9) 17_566 114_566
O1O Zr1 O2 83.91(12) 99_575 98
O1O Zr1 O2 83.91(12) . 98
O1O Zr1 O2 141.56(3) 98 98
O1O Zr1 O2 141.56(3) 4_575 98
O2 Zr1 O2 121.52(9) . 98
O2 Zr1 O2 76.20(4) 17_566 98
O2 Zr1 O2 76.20(4) 114_566 98
O1O Zr1 O1H 70.60(8) 99_575 .
O1O Zr1 O1H 15.26(14) . .
O1O Zr1 O1H 70.60(8) 98 .
O1O Zr1 O1H 107.48(18) 4_575 .
O2 Zr1 O1H 140.861(18) . .
O2 Zr1 O1H 140.861(18) 17_566 .
O2 Zr1 O1H 72.09(7) 114_566 .
O2 Zr1 O1H 72.09(7) 98 .
O1O Zr1 O1H 107.48(18) 99_575 98
O1O Zr1 O1H 70.60(8) . 98
O1O Zr1 O1H 15.26(14) 98 98
O1O Zr1 O1H 70.60(8) 4_575 98
O2 Zr1 O1H 72.09(7) . 98
O2 Zr1 O1H 140.861(18) 17_566 98
O2 Zr1 O1H 72.09(7) 114_566 98
O2 Zr1 O1H 140.861(18) 98 98
O1H Zr1 O1H 76.73(6) . 98
O1O Zr1 O1H 15.26(14) 99_575 99_575
O1O Zr1 O1H 70.60(8) . 99_575
O1O Zr1 O1H 107.48(18) 98 99_575
O1O Zr1 O1H 70.60(8) 4_575 99_575
O2 Zr1 O1H 140.861(18) . 99_575
O2 Zr1 O1H 72.09(7) 17_566 99_575
O2 Zr1 O1H 140.861(18) 114_566 99_575
O2 Zr1 O1H 72.09(7) 98 99_575
O1H Zr1 O1H 76.73(6) . 99_575
O1H Zr1 O1H 122.74(15) 98 99_575
O1O Zr1 O1H 70.60(8) 99_575 4_575
O1O Zr1 O1H 107.48(18) . 4_575
O1O Zr1 O1H 70.60(8) 98 4_575
O1O Zr1 O1H 15.26(14) 4_575 4_575
O2 Zr1 O1H 72.09(7) . 4_575
O2 Zr1 O1H 72.09(7) 17_566 4_575
O2 Zr1 O1H 140.861(18) 114_566 4_575
O2 Zr1 O1H 140.861(18) 98 4_575
O1H Zr1 O1H 122.74(15) . 4_575
O1H Zr1 O1H 76.73(6) 98 4_575
O1H Zr1 O1H 76.73(6) 99_575 4_575
Zr1 O1O Zr1 116.54(9) . 105_665
Zr1 O1O Zr1 116.54(9) . 101_566
Zr1 O1O Zr1 116.54(9) 105_665 101_566
Zr1 O1H Zr1 102.10(9) . 105_665
Zr1 O1H Zr1 102.10(9) . 101_566
Zr1 O1H Zr1 102.10(9) 105_665 101_566
C1 O2 Zr1 131.71(16) . .
O2 C1 O2 128.1(3) 22_575 .
O2 C1 C2 115.95(14) 22_575 .
O2 C1 C2 115.95(14) . .
C3 C2 C3 114.7(4) 120 .
C3 C2 C3 25.8(7) 120 22_575
C3 C2 C3 121.2(4) . 22_575
C3 C2 C3 121.2(4) 120 99_575
C3 C2 C3 25.8(7) . 99_575
C3 C2 C3 114.7(4) 22_575 99_575
C3 C2 C1 119.4(2) 120 .
C3 C2 C1 119.4(2) . .
C3 C2 C1 119.4(2) 22_575 .
C3 C2 C1 119.4(2) 99_575 .
C2 C3 C4 118.9(4) . .
C5 C4 C3 121.0(4) . .
C4 C5 C4 25.6(7) 22_575 120
C4 C5 C4 112.8(4) 22_575 99_575
C4 C5 C4 119.1(4) 120 99_575
C4 C5 C4 119.1(4) 22_575 .
C4 C5 C4 112.8(4) 120 .
C4 C5 C4 25.6(7) 99_575 .
C4 C5 C5 120.5(2) 22_575 145_575
C4 C5 C5 120.5(2) 120 145_575
C4 C5 C5 120.5(2) 99_575 145_575
C4 C5 C5 120.5(2) . 145_575

loop_
_geom_bond_atom_site_label_1
_geom_bond_atom_site_label_2
_geom_bond_distance
_geom_bond_site_symmetry_2
Zr1 O1O 2.0511(10) 99_575
Zr1 O1O 2.0511(10) .
Zr1 O1O 2.0511(10) 98
Zr1 O1O 2.0511(10) 4_575
Zr1 O2 2.2217(16) .
Zr1 O2 2.2217(16) 17_566
Zr1 O2 2.2217(16) 114_566
Zr1 O2 2.2217(16) 98
Zr1 O1H 2.2433(14) .
Zr1 O1H 2.2433(14) 98
Zr1 O1H 2.2433(14) 99_575
Zr1 O1H 2.2433(14) 4_575
O1O Zr1 2.0511(10) 105_665
O1O Zr1 2.0511(10) 101_566
O1H Zr1 2.2433(14) 105_665
O1H Zr1 2.2433(15) 101_566
O2 C1 1.269(2) .
C1 O2 1.269(2) 22_575
C1 C2 1.495(4) .
C2 C3 1.389(5) 120
C2 C3 1.389(5) .
C2 C3 1.389(5) 22_575
C2 C3 1.389(5) 99_575
C3 C4 1.405(5) .
C4 C5 1.388(6) .
C5 C4 1.388(6) 22_575
C5 C4 1.388(6) 120
C5 C4 1.388(6) 99_575
C5 C5 1.490(8) 145_575

loop_
_geom_hbond_atom_site_label_D
_geom_hbond_atom_site_label_H
_geom_hbond_atom_site_label_A
_geom_hbond_distance_DH
_geom_hbond_distance_HA
_geom_hbond_distance_DA
_geom_hbond_angle_DHA
O1H H1 O1W 0.84 1.932(7) 2.772(7) 180.0(3)

loop_
_geom_torsion_atom_site_label_1
_geom_torsion_atom_site_label_2
_geom_torsion_atom_site_label_3
_geom_torsion_atom_site_label_4
_geom_torsion
_geom_torsion_site_symmetry_1
_geom_torsion_site_symmetry_4
O1O Zr1 O1O Zr1 16.7(3) 99_575 105_665
O1O Zr1 O1O Zr1 127.21(15) 98 105_665
O1O Zr1 O1O Zr1 71.9(2) 4_575 105_665
O2 Zr1 O1O Zr1 154.95(8) . 105_665
O2 Zr1 O1O Zr1 -11.1(4) 17_566 105_665
O2 Zr1 O1O Zr1 -146.4(2) 114_566 105_665
O2 Zr1 O1O Zr1 -69.7(2) 98 105_665
O1H Zr1 O1O Zr1 -108.1(2) . 105_665
O1H Zr1 O1O Zr1 140.5(3) 98 105_665
O1H Zr1 O1O Zr1 3.4(2) 99_575 105_665
O1H Zr1 O1O Zr1 71.9(2) 4_575 105_665
O1O Zr1 O1O Zr1 -127.21(15) 99_575 101_566
O1O Zr1 O1O Zr1 -16.7(3) 98 101_566
O1O Zr1 O1O Zr1 -71.9(2) 4_575 101_566
O2 Zr1 O1O Zr1 11.1(4) . 101_566
O2 Zr1 O1O Zr1 -154.95(8) 17_566 101_566
O2 Zr1 O1O Zr1 69.7(2) 114_566 101_566
O2 Zr1 O1O Zr1 146.4(2) 98 101_566
O1H Zr1 O1O Zr1 108.1(2) . 101_566
O1H Zr1 O1O Zr1 -3.4(2) 98 101_566
O1H Zr1 O1O Zr1 -140.5(3) 99_575 101_566
O1H Zr1 O1O Zr1 -71.9(2) 4_575 101_566
O1O Zr1 O1H Zr1 2.86(16) 99_575 105_665
O1O Zr1 O1H Zr1 52.69(7) . 105_665
O1O Zr1 O1H Zr1 102.51(15) 98 105_665
O1O Zr1 O1H Zr1 52.69(7) 4_575 105_665
O2 Zr1 O1H Zr1 154.86(8) . 105_665
O2 Zr1 O1H Zr1 -49.49(18) 17_566 105_665
O2 Zr1 O1H Zr1 -167.74(9) 114_566 105_665
O2 Zr1 O1H Zr1 -86.89(7) 98 105_665
O1H Zr1 O1H Zr1 117.09(2) 98 105_665
O1H Zr1 O1H Zr1 -11.71(13) 99_575 105_665
O1H Zr1 O1H Zr1 52.69(7) 4_575 105_665
O1O Zr1 O1H Zr1 -102.51(15) 99_575 101_566
O1O Zr1 O1H Zr1 -52.69(7) . 101_566
O1O Zr1 O1H Zr1 -2.86(16) 98 101_566
O1O Zr1 O1H Zr1 -52.69(7) 4_575 101_566
O2 Zr1 O1H Zr1 49.49(18) . 101_566
O2 Zr1 O1H Zr1 -154.86(8) 17_566 101_566
O2 Zr1 O1H Zr1 86.89(7) 114_566 101_566
O2 Zr1 O1H Zr1 167.74(9) 98 101_566
O1H Zr1 O1H Zr1 11.71(13) 98 101_566
O1H Zr1 O1H Zr1 -117.09(2) 99_575 101_566
O1H Zr1 O1H Zr1 -52.69(7) 4_575 101_566
O1O Zr1 O2 C1 55.1(2) 99_575 .
O1O Zr1 O2 C1 -55.1(2) . .
O1O Zr1 O2 C1 -30.83(9) 98 .
O1O Zr1 O2 C1 30.83(9) 4_575 .
O2 Zr1 O2 C1 116.03(3) 17_566 .
O2 Zr1 O2 C1 -116.03(3) 114_566 .
O2 Zr1 O2 C1 180.0 98 .
O1H Zr1 O2 C1 -79.51(13) . .
O1H Zr1 O2 C1 -40.71(5) 98 .
O1H Zr1 O2 C1 79.51(13) 99_575 .
O1H Zr1 O2 C1 40.71(5) 4_575 .
Zr1 O2 C1 O2 0.0 . 22_575
Zr1 O2 C1 C2 180.0 . .
O2 C1 C2 C3 -14.9(4) 22_575 120
O2 C1 C2 C3 165.1(4) . 120
O2 C1 C2 C3 -165.1(4) 22_575 .
O2 C1 C2 C3 14.9(4) . .
O2 C1 C2 C3 14.9(4) 22_575 22_575
O2 C1 C2 C3 -165.1(4) . 22_575
O2 C1 C2 C3 165.1(4) 22_575 99_575
O2 C1 C2 C3 -14.9(4) . 99_575
C3 C2 C3 C4 28.4(7) 120 .
C3 C2 C3 C4 0.000(14) 22_575 .
C3 C2 C3 C4 -82.6(2) 99_575 .
C1 C2 C3 C4 180.000(14) . .
C2 C3 C4 C5 0.00(3) . .
C3 C4 C5 C4 0.000(15) . 22_575
C3 C4 C5 C4 -27.6(7) . 120
C3 C4 C5 C4 82.3(2) . 99_575
C3 C4 C5 C5 180.000(15) . 145_575

loop_
_platon_squeeze_void_nr
_platon_squeeze_void_average_x
_platon_squeeze_void_average_y
_platon_squeeze_void_average_z
_platon_squeeze_void_volume
_platon_squeeze_void_count_electrons
_platon_squeeze_void_content
1 0.344 -0.008 -0.005 11409 1892 ' '
